data_4311430
loop_
_publ_author_name
'Sarah H. Oakley'
'Martyn P. Coles'
'Peter B. Hitchcock'

_publ_section_title
;
 Structural Consequences of the Prohibition of Hydrogen Bonding in
 Copper-Guanidine Systems
;
_journal_name_full 'Inorganic Chemistry'
_journal_page_first 5168
_journal_page_last 5172
_journal_paper_doi 10.1021/ic0495970
_journal_volume 43
_journal_year 2004
_chemical_compound_source 'synthesis as described'
_chemical_formula_moiety 'C10 H21 Cl1 Cu1 N3 Si1'
_chemical_formula_sum 'C10 H21 Cl Cu N3 Si'
_chemical_formula_weight 310.38
_chemical_name_common '[CuCl(C7H12N2SiMe3]'
_chemical_name_systematic
;
 ?
;
_space_group_IT_number 2
_symmetry_cell_setting triclinic
_symmetry_Int_Tables_number 2
_symmetry_space_group_name_Hall '-P 1'
_symmetry_space_group_name_H-M 'P -1'
_atom_sites_solution_hydrogens geom
_atom_sites_solution_primary direct
_atom_sites_solution_secondary difmap
_audit_conform_dict_location ftp://ftp.iucr.org/pub/cif_core.dic
_audit_conform_dict_name cif_core.dic
_audit_conform_dict_version 2.2
_audit_creation_date 2003-02-27T17:38:28-00:00
_audit_creation_method 'WinGX routine CIF_UPDATE'
_cell_angle_alpha 111.982(3)
_cell_angle_beta 97.576(3)
_cell_angle_gamma 106.227(2)
_cell_formula_units_Z 2
_cell_length_a 7.8072(3)
_cell_length_b 9.6668(3)
_cell_length_c 10.7091(5)
_cell_measurement_reflns_used 4337
_cell_measurement_temperature 173(2)
_cell_measurement_theta_max 25.028
_cell_measurement_theta_min 3.705
_cell_measurement_wavelength 0.71073
_cell_volume 693.77(5)
_computing_cell_refinement 'HKL Scalepack (Otwinowski & Minor 1997)'
_computing_data_collection 'Collect (Nonius BV, 1997-2000)'
_computing_data_reduction 'HKL Denzo and Scalepack (Otwinowski & Minor 1997)'
_computing_structure_refinement 'SHELXL-97 (Sheldrick, 1997)'
_diffrn_ambient_temperature 173(2)
_diffrn_measured_fraction_theta_full 0.956
_diffrn_measured_fraction_theta_max 0.956
_diffrn_measurement_device '95mm CCD camera on \k-goniostat'
_diffrn_measurement_device_type KappaCCD
_diffrn_measurement_method CCD
_diffrn_radiation_monochromator graphite
_diffrn_radiation_type MoK\a
_diffrn_radiation_wavelength 0.71073
_diffrn_reflns_av_R_equivalents 0.0433
_diffrn_reflns_av_unetI/netI 0.0484
_diffrn_reflns_limit_h_max 8
_diffrn_reflns_limit_h_min -9
_diffrn_reflns_limit_k_max 10
_diffrn_reflns_limit_k_min -11
_diffrn_reflns_limit_l_max 12
_diffrn_reflns_limit_l_min -12
_diffrn_reflns_number 5274
_diffrn_reflns_theta_full 25.02
_diffrn_reflns_theta_max 25.02
_diffrn_reflns_theta_min 3.84
_exptl_absorpt_coefficient_mu 1.832
_exptl_absorpt_correction_T_max 0.8109
_exptl_absorpt_correction_T_min 0.76
_exptl_absorpt_correction_type multi-scan
_exptl_absorpt_process_details
;
        [c.f. r.h. blessing, acta cryst. (1995), a51, 33-38]
;
_exptl_crystal_colour colourless
_exptl_crystal_density_diffrn 1.486
_exptl_crystal_density_method 'not measured'
_exptl_crystal_description prism
_exptl_crystal_F_000 324
_exptl_crystal_size_max 0.2
_exptl_crystal_size_mid 0.1
_exptl_crystal_size_min 0.1
_refine_diff_density_max 0.3
_refine_diff_density_min -0.288
_refine_diff_density_rms 0.064
_refine_ls_extinction_method none
_refine_ls_goodness_of_fit_ref 1.039
_refine_ls_hydrogen_treatment refall
_refine_ls_matrix_type full
_refine_ls_number_parameters 229
_refine_ls_number_reflns 2349
_refine_ls_number_restraints 0
_refine_ls_restrained_S_all 1.039
_refine_ls_R_factor_all 0.0389
_refine_ls_R_factor_gt 0.0318
_refine_ls_shift/su_max 0
_refine_ls_shift/su_mean 0
_refine_ls_structure_factor_coef Fsqd
_refine_ls_weighting_details 'calc w=1/[\s^2^(Fo^2^)+(0.0000P)^2^+0.6894P] where P=(Fo^2^+2Fc^2^)/3'
_refine_ls_weighting_scheme calc
_refine_ls_wR_factor_gt 0.0642
_refine_ls_wR_factor_ref 0.067
_reflns_number_gt 2071
_reflns_number_total 2349
_reflns_threshold_expression >2sigma(I)
_cod_data_source_file ic0495970si20040326_052428_3.cif
_cod_data_source_block (3)-feb2903
_cod_original_formula_sum 'C10 H21 Cl1 Cu1 N3 Si1'
_cod_database_code 4311430

loop_
_symmetry_equiv_pos_as_xyz
'x, y, z'
'-x, -y, -z'

loop_
_atom_site_label
_atom_site_type_symbol
_atom_site_fract_x
_atom_site_fract_y
_atom_site_fract_z
_atom_site_U_iso_or_equiv
_atom_site_adp_type
_atom_site_occupancy
_atom_site_symmetry_multiplicity
_atom_site_calc_flag
_atom_site_refinement_flags
_atom_site_disorder_assembly
_atom_site_disorder_group
Cu Cu 0.69167(4) 0.35177(4) 0.32681(3) 0.02425(12) Uani 1 1 d . . .
Cl Cl 0.75352(10) 0.14905(8) 0.31233(7) 0.03008(17) Uani 1 1 d . . .
Si Si 0.33669(10) 0.25470(8) 0.06232(7) 0.02109(17) Uani 1 1 d . . .
N1 N 0.6518(3) 0.5389(2) 0.3401(2) 0.0219(5) Uani 1 1 d . . .
N2 N 0.3411(3) 0.4115(2) 0.2188(2) 0.0214(5) Uani 1 1 d . . .
N3 N 0.4567(3) 0.6873(2) 0.3588(2) 0.0218(5) Uani 1 1 d . . .
C1 C 0.4885(3) 0.5483(3) 0.3069(3) 0.0190(5) Uani 1 1 d . . .
C2 C 0.8090(4) 0.6906(3) 0.4215(3) 0.0264(6) Uani 1 1 d . . .
H2A H 0.851(4) 0.740(3) 0.362(3) 0.030(8) Uiso 1 1 d . . .
H2B H 0.913(4) 0.667(3) 0.457(3) 0.024(7) Uiso 1 1 d . . .
C3 C 0.7536(4) 0.8030(3) 0.5364(3) 0.0276(6) Uani 1 1 d . . .
H3A H 0.718(4) 0.756(3) 0.597(3) 0.026(7) Uiso 1 1 d . . .
H3B H 0.856(4) 0.900(4) 0.591(3) 0.037(8) Uiso 1 1 d . . .
C4 C 0.5959(4) 0.8349(3) 0.4693(3) 0.0281(6) Uani 1 1 d . . .
H4A H 0.535(4) 0.881(3) 0.538(3) 0.030(8) Uiso 1 1 d . . .
H4B H 0.641(4) 0.905(4) 0.431(3) 0.030(8) Uiso 1 1 d . . .
C5 C 0.2836(4) 0.7080(3) 0.3112(3) 0.0264(6) Uani 1 1 d . . .
H5A H 0.314(4) 0.786(3) 0.273(3) 0.019(7) Uiso 1 1 d . . .
H5B H 0.246(4) 0.753(4) 0.396(3) 0.038(8) Uiso 1 1 d . . .
C6 C 0.1320(4) 0.5537(4) 0.2088(3) 0.0293(6) Uani 1 1 d . . .
H6A H 0.143(4) 0.535(3) 0.117(3) 0.020(7) Uiso 1 1 d . . .
H6B H 0.020(5) 0.559(3) 0.216(3) 0.034(8) Uiso 1 1 d . . .
C7 C 0.1593(4) 0.4191(4) 0.2382(3) 0.0269(6) Uani 1 1 d . . .
H7A H 0.159(4) 0.443(3) 0.335(3) 0.033(8) Uiso 1 1 d . . .
H7B H 0.061(4) 0.316(4) 0.177(3) 0.028(7) Uiso 1 1 d . . .
C8 C 0.1573(5) 0.2364(4) -0.0828(3) 0.0310(7) Uani 1 1 d . . .
H8A H 0.203(5) 0.329(4) -0.103(4) 0.056(10) Uiso 1 1 d . . .
H8B H 0.041(5) 0.226(4) -0.064(3) 0.042(9) Uiso 1 1 d . . .
H8C H 0.148(4) 0.147(4) -0.160(3) 0.036(8) Uiso 1 1 d . . .
C9 C 0.2684(5) 0.0669(3) 0.0831(3) 0.0298(6) Uani 1 1 d . . .
H9A H 0.152(5) 0.047(4) 0.112(4) 0.056(10) Uiso 1 1 d . . .
H9B H 0.365(5) 0.067(4) 0.146(3) 0.037(8) Uiso 1 1 d . . .
H9C H 0.245(5) -0.018(4) -0.003(4) 0.051(10) Uiso 1 1 d . . .
C10 C 0.5562(4) 0.2967(4) 0.0104(3) 0.0318(7) Uani 1 1 d . . .
H10A H 0.588(6) 0.392(5) 0.003(4) 0.071(13) Uiso 1 1 d . . .
H10B H 0.526(5) 0.216(4) -0.084(4) 0.056(10) Uiso 1 1 d . . .
H10C H 0.657(5) 0.292(4) 0.064(4) 0.053(11) Uiso 1 1 d . . .

loop_
_atom_site_aniso_label
_atom_site_aniso_U_11
_atom_site_aniso_U_22
_atom_site_aniso_U_33
_atom_site_aniso_U_23
_atom_site_aniso_U_13
_atom_site_aniso_U_12
Cu 0.02346(19) 0.02529(19) 0.02592(19) 0.00986(15) 0.00546(14) 0.01362(15)
Cl 0.0338(4) 0.0293(4) 0.0309(4) 0.0126(3) 0.0065(3) 0.0180(3)
Si 0.0225(4) 0.0182(4) 0.0196(4) 0.0064(3) 0.0037(3) 0.0063(3)
N1 0.0173(11) 0.0205(11) 0.0222(11) 0.0039(9) 0.0032(9) 0.0069(9)
N2 0.0155(11) 0.0229(11) 0.0251(12) 0.0087(10) 0.0057(9) 0.0078(9)
N3 0.0224(12) 0.0201(11) 0.0227(11) 0.0066(9) 0.0048(9) 0.0113(10)
C1 0.0214(14) 0.0211(13) 0.0174(12) 0.0092(11) 0.0079(11) 0.0093(11)
C2 0.0215(14) 0.0267(15) 0.0246(15) 0.0066(12) 0.0030(12) 0.0069(12)
C3 0.0266(15) 0.0235(15) 0.0220(14) 0.0030(13) 0.0018(13) 0.0053(13)
C4 0.0330(16) 0.0173(14) 0.0284(15) 0.0041(12) 0.0092(13) 0.0084(12)
C5 0.0316(16) 0.0298(15) 0.0271(15) 0.0136(13) 0.0125(13) 0.0203(13)
C6 0.0237(15) 0.0410(17) 0.0291(16) 0.0135(14) 0.0095(13) 0.0210(14)
C7 0.0174(14) 0.0310(16) 0.0298(16) 0.0107(13) 0.0087(12) 0.0072(13)
C8 0.0354(18) 0.0237(16) 0.0259(15) 0.0074(13) 0.0005(13) 0.0071(14)
C9 0.0329(17) 0.0232(15) 0.0268(16) 0.0096(13) 0.0015(14) 0.0052(13)
C10 0.0324(17) 0.0305(17) 0.0301(17) 0.0094(14) 0.0134(14) 0.0109(14)

loop_
_atom_type_symbol
_atom_type_description
_atom_type_scat_dispersion_real
_atom_type_scat_dispersion_imag
_atom_type_scat_source
C C 0.0033 0.0016 'International Tables Vol C Tables 4.2.6.8 and 6.1.1.4'
H H 0 0 'International Tables Vol C Tables 4.2.6.8 and 6.1.1.4'
Cl Cl 0.1484 0.1585 'International Tables Vol C Tables 4.2.6.8 and 6.1.1.4'
Cu Cu 0.3201 1.2651 'International Tables Vol C Tables 4.2.6.8 and 6.1.1.4'
N N 0.0061 0.0033 'International Tables Vol C Tables 4.2.6.8 and 6.1.1.4'
Si Si 0.0817 0.0704 'International Tables Vol C Tables 4.2.6.8 and 6.1.1.4'

loop_
_geom_angle_atom_site_label_1
_geom_angle_atom_site_label_2
_geom_angle_atom_site_label_3
_geom_angle
_geom_angle_site_symmetry_1
_geom_angle_site_symmetry_3
_geom_angle_publ_flag
N1 Cu Cl 176.43(7) . . ?
N2 Si C9 108.15(12) . . ?
N2 Si C10 113.26(12) . . ?
C9 Si C10 113.08(16) . . ?
N2 Si C8 107.81(12) . . ?
C9 Si C8 109.00(14) . . ?
C10 Si C8 105.33(16) . . ?
C1 N1 C2 117.0(2) . . ?
C1 N1 Cu 124.78(17) . . ?
C2 N1 Cu 116.80(17) . . ?
C1 N2 C7 113.9(2) . . ?
C1 N2 Si 127.87(16) . . ?
C7 N2 Si 116.17(18) . . ?
C1 N3 C4 122.3(2) . . ?
C1 N3 C5 124.8(2) . . ?
C4 N3 C5 112.9(2) . . ?
N1 C1 N3 122.9(2) . . ?
N1 C1 N2 119.2(2) . . ?
N3 C1 N2 117.9(2) . . ?
N1 C2 C3 110.0(2) . . ?
N1 C2 H2A 110.8(17) . . ?
C3 C2 H2A 109.9(16) . . ?
N1 C2 H2B 108.4(16) . . ?
C3 C2 H2B 112.3(16) . . ?
H2A C2 H2B 105(2) . . ?
C4 C3 C2 108.0(2) . . ?
C4 C3 H3A 111.1(17) . . ?
C2 C3 H3A 109.5(17) . . ?
C4 C3 H3B 110.5(18) . . ?
C2 C3 H3B 110.2(18) . . ?
H3A C3 H3B 108(3) . . ?
N3 C4 C3 111.5(2) . . ?
N3 C4 H4A 107.3(17) . . ?
C3 C4 H4A 110.2(18) . . ?
N3 C4 H4B 108.8(19) . . ?
C3 C4 H4B 109.8(18) . . ?
H4A C4 H4B 109(2) . . ?
N3 C5 C6 113.5(2) . . ?
N3 C5 H5A 107.6(15) . . ?
C6 C5 H5A 112.1(16) . . ?
N3 C5 H5B 104.3(19) . . ?
C6 C5 H5B 109.4(19) . . ?
H5A C5 H5B 110(2) . . ?
C5 C6 C7 108.5(2) . . ?
C5 C6 H6A 108.6(16) . . ?
C7 C6 H6A 108.1(15) . . ?
C5 C6 H6B 110.7(19) . . ?
C7 C6 H6B 111(2) . . ?
H6A C6 H6B 110(3) . . ?
N2 C7 C6 108.5(2) . . ?
N2 C7 H7A 109.4(18) . . ?
C6 C7 H7A 108.1(17) . . ?
N2 C7 H7B 109.9(16) . . ?
C6 C7 H7B 112.2(17) . . ?
H7A C7 H7B 109(2) . . ?
Si C8 H8A 109(2) . . ?
Si C8 H8B 114(2) . . ?
H8A C8 H8B 111(3) . . ?
Si C8 H8C 106(2) . . ?
H8A C8 H8C 107(3) . . ?
H8B C8 H8C 110(3) . . ?
Si C9 H9A 112(2) . . ?
Si C9 H9B 110.5(19) . . ?
H9A C9 H9B 111(3) . . ?
Si C9 H9C 109(2) . . ?
H9A C9 H9C 106(3) . . ?
H9B C9 H9C 108(3) . . ?
Si C10 H10A 111(2) . . ?
Si C10 H10B 104(2) . . ?
H10A C10 H10B 105(3) . . ?
Si C10 H10C 117(2) . . ?
H10A C10 H10C 110(3) . . ?
H10B C10 H10C 109(3) . . ?

loop_
_geom_bond_atom_site_label_1
_geom_bond_atom_site_label_2
_geom_bond_distance
_geom_bond_site_symmetry_2
_geom_bond_publ_flag
Cu N1 1.877(2) . ?
Cu Cl 2.1022(7) . ?
Si N2 1.778(2) . ?
Si C9 1.850(3) . ?
Si C10 1.856(3) . ?
Si C8 1.868(3) . ?
N1 C1 1.315(3) . ?
N1 C2 1.474(3) . ?
N2 C1 1.376(3) . ?
N2 C7 1.479(3) . ?
N3 C1 1.356(3) . ?
N3 C4 1.465(3) . ?
N3 C5 1.474(3) . ?
C2 C3 1.511(4) . ?
C2 H2A 0.97(3) . ?
C2 H2B 0.97(3) . ?
C3 C4 1.508(4) . ?
C3 H3A 0.94(3) . ?
C3 H3B 0.95(3) . ?
C4 H4A 0.97(3) . ?
C4 H4B 0.94(3) . ?
C5 C6 1.508(4) . ?
C5 H5A 0.98(3) . ?
C5 H5B 0.97(3) . ?
C6 C7 1.511(4) . ?
C6 H6A 0.95(3) . ?
C6 H6B 0.90(3) . ?
C7 H7A 0.97(3) . ?
C7 H7B 0.98(3) . ?
C8 H8A 0.98(4) . ?
C8 H8B 0.94(3) . ?
C8 H8C 0.92(3) . ?
C9 H9A 0.99(4) . ?
C9 H9B 0.94(3) . ?
C9 H9C 0.93(4) . ?
C10 H10A 0.92(4) . ?
C10 H10B 0.97(4) . ?
C10 H10C 0.93(4) . ?
